data_7228414
loop_
_publ_author_name
'Chan, Chieh-Kai'
'Wang, Heui-Sin'
'Tsai, Yu-Lin'
'Chang, Meng-Yang'

_publ_section_title
;
 Metal triflate promoted synthesis of naphthalenes
;
_journal_issue 47
_journal_name_full 'RSC Adv.'
_journal_page_first 29321
_journal_paper_doi 10.1039/C7RA04960A
_journal_volume 7
_journal_year 2017
_chemical_formula_sum 'C17 H13 F O2'
_chemical_formula_weight 268.27
_chemical_name_systematic
;
?
;
_space_group_IT_number 2
_symmetry_cell_setting triclinic
_symmetry_space_group_name_Hall '-P 1'
_symmetry_space_group_name_H-M 'P -1'
_atom_sites_solution_hydrogens geom
_atom_sites_solution_primary direct
_atom_sites_solution_secondary difmap
_audit_creation_method SHELXL-97
_audit_update_record
;
2013-02-05 deposited with the CCDC.
2017-05-30 downloaded from the CCDC.
;
_cell_angle_alpha 85.327(6)
_cell_angle_beta 80.530(6)
_cell_angle_gamma 82.517(6)
_cell_formula_units_Z 2
_cell_length_a 6.7021(11)
_cell_length_b 7.9371(12)
_cell_length_c 12.170(2)
_cell_measurement_reflns_used 3792
_cell_measurement_temperature 100(2)
_cell_measurement_theta_max 26.3479
_cell_measurement_theta_min 3.0125
_cell_volume 631.93(18)
_computing_cell_refinement 'SAINT V7.68A (Bruker AXS, 2009)'
_computing_data_collection 'APEX2 (Bruker AXS, 2010)'
_computing_data_reduction 'SAINT V7.68A (Bruker AXS, 2009)'
_computing_molecular_graphics 'SHELXTL (Sheldrick, 2008)'
_computing_publication_material SHELXTL
_computing_structure_refinement 'SHELXL-97 (Sheldrick, 2008)'
_computing_structure_solution 'SHELXS-97 (Sheldrick, 2008)'
_diffrn_ambient_temperature 100(2)
_diffrn_detector_area_resol_mean 8.3333
_diffrn_measured_fraction_theta_full 0.986
_diffrn_measured_fraction_theta_max 0.986
_diffrn_measurement_device_type 'Bruker APEX-II CCD'
_diffrn_measurement_method '\f and \w scans'
_diffrn_radiation_monochromator graphite
_diffrn_radiation_source 'fine-focus sealed tube'
_diffrn_radiation_type MoK\a
_diffrn_radiation_wavelength 0.71073
_diffrn_reflns_av_R_equivalents 0.0243
_diffrn_reflns_av_sigmaI/netI 0.0229
_diffrn_reflns_limit_h_max 7
_diffrn_reflns_limit_h_min -8
_diffrn_reflns_limit_k_max 7
_diffrn_reflns_limit_k_min -9
_diffrn_reflns_limit_l_max 15
_diffrn_reflns_limit_l_min -15
_diffrn_reflns_number 9259
_diffrn_reflns_theta_full 26.38
_diffrn_reflns_theta_max 26.38
_diffrn_reflns_theta_min 1.70
_exptl_absorpt_coefficient_mu 0.101
_exptl_absorpt_correction_T_max 0.9486
_exptl_absorpt_correction_T_min 0.9019
_exptl_absorpt_correction_type multi-scan
_exptl_absorpt_process_details 'SADABS V2008/1 (Bruker AXS)'
_exptl_crystal_colour Yellow
_exptl_crystal_density_diffrn 1.410
_exptl_crystal_density_meas ?
_exptl_crystal_density_method 'not measured'
_exptl_crystal_description Lump
_exptl_crystal_F_000 280
_exptl_crystal_size_max 0.18
_exptl_crystal_size_mid 0.10
_exptl_crystal_size_min 0.10
_refine_diff_density_max 0.231
_refine_diff_density_min -0.223
_refine_diff_density_rms 0.049
_refine_ls_extinction_method none
_refine_ls_goodness_of_fit_ref 1.089
_refine_ls_hydrogen_treatment constr
_refine_ls_matrix_type full
_refine_ls_number_parameters 183
_refine_ls_number_reflns 2547
_refine_ls_number_restraints 0
_refine_ls_restrained_S_all 1.089
_refine_ls_R_factor_all 0.0431
_refine_ls_R_factor_gt 0.0343
_refine_ls_shift/su_max 0.003
_refine_ls_shift/su_mean 0.000
_refine_ls_structure_factor_coef Fsqd
_refine_ls_weighting_details 'calc w=1/[\s^2^(Fo^2^)+(0.0516P)^2^+0.2391P] where P=(Fo^2^+2Fc^2^)/3'
_refine_ls_weighting_scheme calc
_refine_ls_wR_factor_gt 0.0907
_refine_ls_wR_factor_ref 0.1097
_reflns_number_gt 2152
_reflns_number_total 2547
_reflns_threshold_expression >2sigma(I)
_cod_data_source_file c7ra04960a2.cif
_cod_data_source_block 121017lt_0m
_cod_depositor_comments
;
The following automatic conversions were performed:

'_exptl_crystal_density_meas' value 'not measured' was changed to '?'
- the value is perceived as not measured.

Automatic conversion script
Id: cif_fix_values 4973 2017-02-22 13:04:09Z antanas 
;
_cod_original_cell_volume 631.92(18)
_cod_database_code 7228414

loop_
_symmetry_equiv_pos_as_xyz
'x, y, z'
'-x, -y, -z'

loop_
_atom_site_label
_atom_site_type_symbol
_atom_site_fract_x
_atom_site_fract_y
_atom_site_fract_z
_atom_site_U_iso_or_equiv
_atom_site_adp_type
_atom_site_occupancy
_atom_site_symmetry_multiplicity
_atom_site_calc_flag
_atom_site_refinement_flags
F1 F 0.38092(13) 1.10718(11) 0.41603(7) 0.0287(2) Uani 1 1 d .
O1 O 0.17294(14) 0.16042(12) -0.02511(8) 0.0213(2) Uani 1 1 d .
O2 O -0.21089(14) 0.18409(12) 0.08612(8) 0.0216(2) Uani 1 1 d .
H2 H -0.1506 0.1162 0.0386 0.032 Uiso 1 1 calc R
C1 C 0.2694(2) 0.98846(17) 0.39057(12) 0.0203(3) Uani 1 1 d .
C2 C 0.2156(2) 1.00090(18) 0.28570(12) 0.0227(3) Uani 1 1 d .
H2A H 0.2556 1.0897 0.2328 0.027 Uiso 1 1 calc R
C3 C 0.1017(2) 0.88055(18) 0.25914(12) 0.0221(3) Uani 1 1 d .
H3 H 0.0646 0.8863 0.1868 0.027 Uiso 1 1 calc R
C4 C 0.0408(2) 0.75083(17) 0.33733(11) 0.0183(3) Uani 1 1 d .
C5 C -0.0874(2) 0.62487(17) 0.30979(11) 0.0184(3) Uani 1 1 d .
C6 C -0.0138(2) 0.51131(16) 0.22235(11) 0.0172(3) Uani 1 1 d .
C7 C -0.1463(2) 0.39719(16) 0.19727(11) 0.0172(3) Uani 1 1 d .
C8 C -0.0769(2) 0.28668(17) 0.11014(11) 0.0176(3) Uani 1 1 d .
C9 C 0.1193(2) 0.28124(17) 0.05328(11) 0.0178(3) Uani 1 1 d .
C10 C 0.3629(2) 0.17008(18) -0.09910(12) 0.0219(3) Uani 1 1 d .
H10A H 0.3664 0.2858 -0.1337 0.033 Uiso 1 1 calc R
H10B H 0.3752 0.0893 -0.1573 0.033 Uiso 1 1 calc R
H10C H 0.4762 0.1417 -0.0567 0.033 Uiso 1 1 calc R
C11 C 0.2124(2) 0.86406(18) 0.47056(12) 0.0217(3) Uani 1 1 d .
H11 H 0.2514 0.8591 0.5425 0.026 Uiso 1 1 calc R
C12 C 0.0959(2) 0.74570(17) 0.44312(12) 0.0198(3) Uani 1 1 d .
H12 H 0.0531 0.6596 0.4976 0.024 Uiso 1 1 calc R
C13 C 0.1857(2) 0.50358(17) 0.16118(12) 0.0192(3) Uani 1 1 d .
H13 H 0.2758 0.5783 0.1768 0.023 Uiso 1 1 calc R
C14 C 0.2514(2) 0.39041(17) 0.07975(12) 0.0195(3) Uani 1 1 d .
H14 H 0.3870 0.3857 0.0410 0.023 Uiso 1 1 calc R
C15 C -0.3437(2) 0.39486(17) 0.26110(12) 0.0187(3) Uani 1 1 d .
H15 H -0.4316 0.3186 0.2450 0.022 Uiso 1 1 calc R
C16 C -0.4072(2) 0.50192(18) 0.34551(12) 0.0206(3) Uani 1 1 d .
H16 H -0.5387 0.4985 0.3885 0.025 Uiso 1 1 calc R
C17 C -0.2797(2) 0.61759(18) 0.36961(12) 0.0204(3) Uani 1 1 d .
H17 H -0.3273 0.6919 0.4282 0.025 Uiso 1 1 calc R

loop_
_atom_site_aniso_label
_atom_site_aniso_U_11
_atom_site_aniso_U_22
_atom_site_aniso_U_33
_atom_site_aniso_U_23
_atom_site_aniso_U_13
_atom_site_aniso_U_12
F1 0.0301(5) 0.0277(5) 0.0328(5) -0.0046(4) -0.0088(4) -0.0132(4)
O1 0.0193(5) 0.0197(5) 0.0243(5) -0.0068(4) 0.0030(4) -0.0052(4)
O2 0.0183(5) 0.0194(5) 0.0280(6) -0.0090(4) -0.0010(4) -0.0048(4)
C1 0.0165(7) 0.0183(7) 0.0274(8) -0.0066(6) -0.0040(6) -0.0031(5)
C2 0.0229(7) 0.0199(7) 0.0251(8) 0.0012(6) -0.0028(6) -0.0052(6)
C3 0.0236(7) 0.0239(7) 0.0197(7) -0.0005(6) -0.0060(6) -0.0036(6)
C4 0.0165(6) 0.0173(7) 0.0209(7) -0.0046(5) -0.0027(5) -0.0002(5)
C5 0.0193(7) 0.0176(7) 0.0189(7) 0.0011(5) -0.0061(5) -0.0018(5)
C6 0.0178(7) 0.0157(6) 0.0185(7) 0.0012(5) -0.0056(5) -0.0018(5)
C7 0.0169(7) 0.0159(6) 0.0189(7) 0.0012(5) -0.0044(5) -0.0016(5)
C8 0.0178(7) 0.0146(6) 0.0212(7) 0.0006(5) -0.0055(5) -0.0033(5)
C9 0.0198(7) 0.0149(6) 0.0183(7) -0.0007(5) -0.0032(5) -0.0005(5)
C10 0.0203(7) 0.0207(7) 0.0231(7) -0.0027(6) 0.0029(6) -0.0037(5)
C11 0.0209(7) 0.0239(7) 0.0211(7) -0.0040(6) -0.0061(6) -0.0005(6)
C12 0.0202(7) 0.0182(7) 0.0210(7) -0.0011(5) -0.0027(6) -0.0021(5)
C13 0.0178(7) 0.0186(7) 0.0227(7) -0.0004(5) -0.0053(5) -0.0052(5)
C14 0.0149(6) 0.0197(7) 0.0231(7) -0.0002(5) -0.0007(5) -0.0029(5)
C15 0.0178(7) 0.0170(6) 0.0224(7) 0.0005(5) -0.0051(5) -0.0045(5)
C16 0.0166(7) 0.0226(7) 0.0216(7) 0.0004(6) -0.0002(5) -0.0034(5)
C17 0.0215(7) 0.0208(7) 0.0185(7) -0.0029(5) -0.0024(6) -0.0009(5)

loop_
_atom_type_symbol
_atom_type_description
_atom_type_scat_dispersion_real
_atom_type_scat_dispersion_imag
_atom_type_scat_source
C C 0.0033 0.0016 'International Tables Vol C Tables 4.2.6.8 and 6.1.1.4'
H H 0.0000 0.0000 'International Tables Vol C Tables 4.2.6.8 and 6.1.1.4'
O O 0.0106 0.0060 'International Tables Vol C Tables 4.2.6.8 and 6.1.1.4'
F F 0.0171 0.0103 'International Tables Vol C Tables 4.2.6.8 and 6.1.1.4'

loop_
_geom_angle_atom_site_label_1
_geom_angle_atom_site_label_2
_geom_angle_atom_site_label_3
_geom_angle
C9 O1 C10 116.90(10)
C8 O2 H2 109.5
F1 C1 C11 119.05(13)
F1 C1 C2 117.98(12)
C11 C1 C2 122.96(13)
C1 C2 C3 118.33(13)
C1 C2 H2A 120.8
C3 C2 H2A 120.8
C2 C3 C4 120.95(13)
C2 C3 H3 119.5
C4 C3 H3 119.5
C12 C4 C3 118.48(13)
C12 C4 C5 120.63(12)
C3 C4 C5 120.85(12)
C17 C5 C6 119.55(12)
C17 C5 C4 119.31(12)
C6 C5 C4 121.14(12)
C13 C6 C7 118.21(12)
C13 C6 C5 123.20(12)
C7 C6 C5 118.57(12)
C8 C7 C15 121.10(12)
C8 C7 C6 119.13(12)
C15 C7 C6 119.76(12)
O2 C8 C9 121.74(12)
O2 C8 C7 117.30(12)
C9 C8 C7 120.95(12)
C8 C9 O1 115.46(12)
C8 C9 C14 119.91(12)
O1 C9 C14 124.59(12)
O1 C10 H10A 109.5
O1 C10 H10B 109.5
H10A C10 H10B 109.5
O1 C10 H10C 109.5
H10A C10 H10C 109.5
H10B C10 H10C 109.5
C1 C11 C12 118.00(13)
C1 C11 H11 121.0
C12 C11 H11 121.0
C11 C12 C4 121.26(13)
C11 C12 H12 119.4
C4 C12 H12 119.4
C14 C13 C6 121.34(12)
C14 C13 H13 119.3
C6 C13 H13 119.3
C13 C14 C9 120.37(12)
C13 C14 H14 119.8
C9 C14 H14 119.8
C16 C15 C7 120.15(12)
C16 C15 H15 119.9
C7 C15 H15 119.9
C15 C16 C17 120.67(13)
C15 C16 H16 119.7
C17 C16 H16 119.7
C5 C17 C16 121.26(13)
C5 C17 H17 119.4
C16 C17 H17 119.4

loop_
_geom_bond_atom_site_label_1
_geom_bond_atom_site_label_2
_geom_bond_distance
F1 C1 1.3601(15)
O1 C9 1.3804(16)
O1 C10 1.4401(16)
O2 C8 1.3675(16)
O2 H2 0.8400
C1 C11 1.374(2)
C1 C2 1.375(2)
C2 C3 1.386(2)
C2 H2A 0.9500
C3 C4 1.398(2)
C3 H3 0.9500
C4 C12 1.393(2)
C4 C5 1.4906(18)
C5 C17 1.378(2)
C5 C6 1.4338(19)
C6 C13 1.4154(19)
C6 C7 1.4305(18)
C7 C8 1.4118(19)
C7 C15 1.4211(19)
C8 C9 1.3787(19)
C9 C14 1.4065(19)
C10 H10A 0.9800
C10 H10B 0.9800
C10 H10C 0.9800
C11 C12 1.3895(19)
C11 H11 0.9500
C12 H12 0.9500
C13 C14 1.372(2)
C13 H13 0.9500
C14 H14 0.9500
C15 C16 1.365(2)
C15 H15 0.9500
C16 C17 1.411(2)
C16 H16 0.9500
C17 H17 0.9500
